data_2233073
loop_
_publ_author_name
'Pan, Shaowu'
'Yang, Dengke'
'Yang, Yu'
'Jiang, Lasheng'

_publ_section_title
;
 20,23,26,29,32,35,38,41-Octaoxa-5,9,13-triazapentacyclo[15.14.10.1^3,30^.1^7,11^.1^15,19^]tetratetraconta-1,3(42),7,9,11(44),15(43),16,18,30-nonaene-6,12-dione
 acetone monosolvate
;
_journal_coeditor_code AA2033
_journal_issue 1
_journal_name_full 'Acta Crystallographica Section E'
_journal_page_first o107
_journal_paper_doi 10.1107/S1600536811051877
_journal_volume 68
_journal_year 2012
_chemical_formula_iupac 'C33 H39 N3 O10, C3 H6 O'
_chemical_formula_moiety 'C33 H39 N3 O10, C3 H6 O'
_chemical_formula_sum 'C36 H45 N3 O11'
_chemical_formula_weight 695.75
_chemical_name_systematic
;
20,23,26,29,32,35,38,41-octaoxa-5,9,13-
triazapentacyclo[15.14.10.1^3,30^.1^7,11^.1^15,19^]tetratetraconta-
1,3(42),7,9,11(44),15(43),16,18,30-nonaene-6,12-dione
acetone monosolvate
;
_space_group_IT_number 78
_symmetry_cell_setting tetragonal
_symmetry_space_group_name_Hall 'P 4cw'
_symmetry_space_group_name_H-M 'P 43'
_atom_sites_solution_hydrogens geom
_atom_sites_solution_primary direct
_atom_sites_solution_secondary difmap
_audit_creation_method SHELXL-97
_cell_angle_alpha 90.00
_cell_angle_beta 90.00
_cell_angle_gamma 90.00
_cell_formula_units_Z 4
_cell_length_a 14.232(3)
_cell_length_b 14.232(3)
_cell_length_c 17.615(4)
_cell_measurement_reflns_used 19761
_cell_measurement_temperature 298(2)
_cell_measurement_theta_max 25.99
_cell_measurement_theta_min 1.43
_cell_volume 3567.9(13)
_computing_cell_refinement 'SAINT (Bruker, 2008)'
_computing_data_collection 'APEX2 (Bruker, 2008)'
_computing_data_reduction 'SAINT (Bruker, 2008)'
_computing_molecular_graphics 'SHELXTL (Sheldrick, 2008)'
_computing_publication_material 'SHELXTL (Sheldrick, 2008)'
_computing_structure_refinement 'SHELXL97 (Sheldrick, 2008)'
_computing_structure_solution 'SHELXS97 (Sheldrick, 2008)'
_diffrn_ambient_temperature 298(2)
_diffrn_measured_fraction_theta_full 1.000
_diffrn_measured_fraction_theta_max 1.000
_diffrn_measurement_device_type 'Bruker APEXII CCD area-detector'
_diffrn_measurement_method 'phi and omega scans'
_diffrn_radiation_monochromator graphite
_diffrn_radiation_source 'fine-focus sealed tube'
_diffrn_radiation_type MoK\a
_diffrn_radiation_wavelength 0.71073
_diffrn_reflns_av_R_equivalents 0.0590
_diffrn_reflns_av_sigmaI/netI 0.0453
_diffrn_reflns_limit_h_max 16
_diffrn_reflns_limit_h_min -17
_diffrn_reflns_limit_k_max 17
_diffrn_reflns_limit_k_min -17
_diffrn_reflns_limit_l_max 13
_diffrn_reflns_limit_l_min -21
_diffrn_reflns_number 19761
_diffrn_reflns_theta_full 25.99
_diffrn_reflns_theta_max 25.99
_diffrn_reflns_theta_min 1.43
_exptl_absorpt_coefficient_mu 0.096
_exptl_absorpt_correction_T_max 0.9763
_exptl_absorpt_correction_T_min 0.9699
_exptl_absorpt_correction_type multi-scan
_exptl_absorpt_process_details '(SADABS; Sheldrick, 1996)'
_exptl_crystal_colour colourless
_exptl_crystal_density_diffrn 1.295
_exptl_crystal_density_method 'not measured'
_exptl_crystal_description block
_exptl_crystal_F_000 1480
_exptl_crystal_size_max 0.32
_exptl_crystal_size_mid 0.28
_exptl_crystal_size_min 0.25
_refine_diff_density_max 0.330
_refine_diff_density_min -0.190
_refine_ls_extinction_method none
_refine_ls_goodness_of_fit_ref 0.995
_refine_ls_hydrogen_treatment constr
_refine_ls_matrix_type full
_refine_ls_number_parameters 453
_refine_ls_number_reflns 3626
_refine_ls_number_restraints 1
_refine_ls_restrained_S_all 0.995
_refine_ls_R_factor_all 0.1040
_refine_ls_R_factor_gt 0.0557
_refine_ls_shift/su_max 0.002
_refine_ls_shift/su_mean 0.000
_refine_ls_structure_factor_coef Fsqd
_refine_ls_weighting_details 'calc w=1/[\s^2^(Fo^2^)+(0.1014P)^2^] where P=(Fo^2^+2Fc^2^)/3'
_refine_ls_weighting_scheme calc
_refine_ls_wR_factor_gt 0.1409
_refine_ls_wR_factor_ref 0.1721
_reflns_number_gt 2127
_reflns_number_total 3626
_reflns_threshold_expression I>2sigma(I)
_cod_data_source_file aa2033.cif
_cod_data_source_block I
_cod_original_cell_volume 3567.8(12)
_cod_database_code 2233073
_cod_database_fobs_code 2233073

loop_
_symmetry_equiv_pos_as_xyz
'x, y, z'
'-x, -y, z+1/2'
'-y, x, z+3/4'
'y, -x, z+1/4'

loop_
_atom_site_type_symbol
_atom_site_label
_atom_site_fract_x
_atom_site_fract_y
_atom_site_fract_z
_atom_site_U_iso_or_equiv
_atom_site_adp_type
_atom_site_calc_flag
_atom_site_refinement_flags
_atom_site_occupancy
_atom_site_symmetry_multiplicity
O O1 0.8054(4) 0.7413(4) 0.2477(3) 0.1119(17) Uani d . 1 1
O O2 0.7434(4) 0.4588(3) 0.0601(3) 0.0993(15) Uani d . 1 1
O O3 0.7236(3) 0.9474(3) -0.0035(2) 0.0830(12) Uani d . 1 1
O O11 0.9501(2) 0.9872(3) 0.37266(19) 0.0658(10) Uani d . 1 1
O O4 0.6174(3) 0.9965(3) 0.3937(2) 0.0740(10) Uani d . 1 1
O O7 0.5654(3) 0.5410(3) 0.4265(3) 0.0881(13) Uani d . 1 1
O O8 0.8974(3) 0.5340(3) 0.4588(3) 0.0912(13) Uani d . 1 1
O O5 0.5101(3) 0.8513(3) 0.4713(2) 0.0828(12) Uani d . 1 1
O O6 0.4182(4) 0.6829(3) 0.4163(3) 0.1031(15) Uani d . 1 1
O O9 1.0150(4) 0.6896(4) 0.5070(5) 0.141(3) Uani d . 1 1
O O10 1.0690(3) 0.8355(4) 0.4078(4) 0.127(2) Uani d . 1 1
N N2 0.7616(3) 0.9071(3) 0.1148(2) 0.0578(10) Uani d . 1 1
H H2 0.7766 0.8625 0.1455 0.069 Uiso calc R 1 1
N N1 0.7660(3) 0.5452(3) 0.1635(3) 0.0701(12) Uani d . 1 1
H H1 0.7701 0.6003 0.1834 0.084 Uiso calc R 1 1
N N3 0.7796(3) 0.6805(4) -0.0855(2) 0.0668(12) Uani d . 1 1
C C1 0.7603(3) 0.6219(4) 0.0422(3) 0.0546(12) Uani d . 1 1
C C2 0.7553(4) 0.5357(4) 0.0897(3) 0.0584(13) Uani d . 1 1
C C3 0.8547(4) 0.9978(3) 0.2587(3) 0.0568(13) Uani d . 1 1
H H3 0.9070 0.9959 0.2271 0.068 Uiso calc R 1 1
C C4 0.7574(3) 0.7870(3) 0.0188(3) 0.0495(11) Uani d . 1 1
C C5 0.6878(4) 1.0033(3) 0.2752(3) 0.0579(13) Uani d . 1 1
H H5 0.6277 1.0054 0.2544 0.070 Uiso calc R 1 1
C C6 0.8652(4) 0.9957(3) 0.3360(3) 0.0545(12) Uani d . 1 1
C C7 0.7876(3) 0.9989(3) 0.3843(3) 0.0545(12) Uani d . 1 1
H H7 0.7957 1.0000 0.4367 0.065 Uiso calc R 1 1
C C8 0.6990(4) 1.0006(3) 0.3530(3) 0.0578(13) Uani d . 1 1
C C9 0.7524(3) 0.7122(3) 0.0686(3) 0.0511(12) Uani d . 1 1
H H9 0.7438 0.7230 0.1202 0.061 Uiso calc R 1 1
C C10 0.6657(4) 0.4984(4) 0.3207(4) 0.0701(15) Uani d . 1 1
H H10 0.6147 0.4905 0.2884 0.084 Uiso calc R 1 1
C C11 0.7524(4) 1.0015(4) 0.1435(3) 0.0670(14) Uani d . 1 1
H H11A 0.6909 1.0260 0.1305 0.080 Uiso calc R 1 1
H H11B 0.7995 1.0414 0.1201 0.080 Uiso calc R 1 1
C C12 0.8172(4) 0.5212(4) 0.4178(4) 0.0719(15) Uani d . 1 1
C C13 0.7736(3) 0.6112(4) -0.0360(3) 0.0608(13) Uani d . 1 1
H H13 0.7787 0.5503 -0.0546 0.073 Uiso calc R 1 1
C C14 0.7273(4) 0.5348(4) 0.4452(3) 0.0708(15) Uani d . 1 1
H H14 0.7173 0.5515 0.4956 0.085 Uiso calc R 1 1
C C15 0.7646(4) 1.0030(3) 0.2283(3) 0.0576(12) Uani d . 1 1
C C16 0.8306(5) 0.4957(4) 0.3418(4) 0.0747(16) Uani d . 1 1
H H16 0.8910 0.4857 0.3234 0.090 Uiso calc R 1 1
C C17 0.7550(5) 0.4857(4) 0.2943(3) 0.0679(15) Uani d . 1 1
C C18 0.6518(4) 0.5231(4) 0.3952(3) 0.0676(14) Uani d . 1 1
C C19 0.7702(3) 0.7669(4) -0.0574(3) 0.0573(13) Uani d . 1 1
H H19 0.7724 0.8171 -0.0911 0.069 Uiso calc R 1 1
C C20 0.7474(3) 0.8878(4) 0.0420(3) 0.0536(12) Uani d . 1 1
C C21 0.5283(4) 0.9426(4) 0.4984(4) 0.0808(17) Uani d . 1 1
H H21A 0.5255 0.9432 0.5535 0.097 Uiso calc R 1 1
H H21B 0.4813 0.9858 0.4792 0.097 Uiso calc R 1 1
C C22 0.4860(5) 0.5395(5) 0.3770(4) 0.0870(18) Uani d . 1 1
H H22A 0.4709 0.4751 0.3638 0.104 Uiso calc R 1 1
H H22B 0.5009 0.5730 0.3306 0.104 Uiso calc R 1 1
C C23 0.7716(4) 0.7518(4) 0.3107(3) 0.0712(15) Uani d . 1 1
C C24 1.0285(4) 0.9579(4) 0.3280(3) 0.0741(16) Uani d . 1 1
H H24A 1.0528 1.0108 0.2994 0.089 Uiso calc R 1 1
H H24B 1.0088 0.9099 0.2923 0.089 Uiso calc R 1 1
C C25 1.1021(4) 0.9204(5) 0.3775(4) 0.0819(17) Uani d . 1 1
H H25A 1.1593 0.9098 0.3488 0.098 Uiso calc R 1 1
H H25B 1.1157 0.9645 0.4181 0.098 Uiso calc R 1 1
C C26 0.7707(5) 0.4622(4) 0.2112(3) 0.0782(17) Uani d . 1 1
H H26A 0.8319 0.4329 0.2054 0.094 Uiso calc R 1 1
H H26B 0.7235 0.4174 0.1948 0.094 Uiso calc R 1 1
C C27 0.6231(4) 0.9722(5) 0.4727(3) 0.0779(16) Uani d . 1 1
H H27A 0.6443 1.0258 0.5020 0.093 Uiso calc R 1 1
H H27B 0.6677 0.9213 0.4799 0.093 Uiso calc R 1 1
C C28 0.6695(5) 0.7563(5) 0.3211(5) 0.100(2) Uani d . 1 1
H H28A 0.6486 0.8199 0.3145 0.150 Uiso calc R 1 1
H H28B 0.6538 0.7352 0.3713 0.150 Uiso calc R 1 1
H H28C 0.6394 0.7167 0.2843 0.150 Uiso calc R 1 1
C C29 0.8342(5) 0.7579(4) 0.3779(4) 0.0857(19) Uani d . 1 1
H H29A 0.8323 0.6996 0.4052 0.129 Uiso calc R 1 1
H H29B 0.8134 0.8080 0.4103 0.129 Uiso calc R 1 1
H H29C 0.8973 0.7702 0.3615 0.129 Uiso calc R 1 1
C C30 0.4058(5) 0.5828(5) 0.4130(5) 0.105(2) Uani d . 1 1
H H30A 0.3493 0.5681 0.3846 0.126 Uiso calc R 1 1
H H30B 0.3986 0.5580 0.4640 0.126 Uiso calc R 1 1
C C31 0.8920(5) 0.5784(5) 0.5309(4) 0.0841(18) Uani d . 1 1
H H31A 0.8689 0.5344 0.5685 0.101 Uiso calc R 1 1
H H31B 0.8490 0.6312 0.5286 0.101 Uiso calc R 1 1
C C32 0.4120(6) 0.7166(5) 0.4873(4) 0.110(3) Uani d . 1 1
H H32A 0.4615 0.6887 0.5177 0.132 Uiso calc R 1 1
H H32B 0.3523 0.6974 0.5088 0.132 Uiso calc R 1 1
C C33 0.4196(5) 0.8199(5) 0.4922(4) 0.095(2) Uani d . 1 1
H H33A 0.3733 0.8484 0.4591 0.114 Uiso calc R 1 1
H H33B 0.4063 0.8397 0.5438 0.114 Uiso calc R 1 1
C C34 0.9884(5) 0.6118(5) 0.5524(5) 0.103(2) Uani d . 1 1
H H34A 0.9889 0.6299 0.6055 0.123 Uiso calc R 1 1
H H34B 1.0332 0.5612 0.5456 0.123 Uiso calc R 1 1
C C35 1.1288(5) 0.7776(6) 0.4430(6) 0.118(3) Uani d . 1 1
H H35A 1.1599 0.8135 0.4825 0.142 Uiso calc R 1 1
H H35B 1.1767 0.7600 0.4064 0.142 Uiso calc R 1 1
C C36 1.0958(6) 0.6952(6) 0.4760(7) 0.142(4) Uani d . 1 1
H H36A 1.0979 0.6471 0.4370 0.170 Uiso calc R 1 1
H H36B 1.1413 0.6772 0.5143 0.170 Uiso calc R 1 1

loop_
_atom_site_aniso_label
_atom_site_aniso_U_11
_atom_site_aniso_U_22
_atom_site_aniso_U_33
_atom_site_aniso_U_12
_atom_site_aniso_U_13
_atom_site_aniso_U_23
O1 0.133(4) 0.135(4) 0.068(3) 0.017(3) 0.006(3) -0.015(3)
O2 0.150(4) 0.059(3) 0.089(3) -0.006(2) -0.010(3) -0.023(2)
O3 0.129(4) 0.069(3) 0.051(2) 0.004(2) -0.012(2) 0.010(2)
O11 0.065(2) 0.080(2) 0.052(2) 0.0050(18) -0.0022(18) -0.0076(18)
O4 0.065(2) 0.094(3) 0.063(3) -0.0021(19) 0.0052(19) -0.002(2)
O7 0.084(3) 0.106(3) 0.075(3) -0.008(2) 0.011(2) -0.010(2)
O8 0.082(3) 0.106(3) 0.086(3) 0.010(2) 0.001(2) 0.014(3)
O5 0.089(3) 0.083(3) 0.077(3) -0.011(2) 0.027(2) -0.016(2)
O6 0.134(4) 0.090(3) 0.085(3) -0.011(3) 0.025(3) -0.012(3)
O9 0.090(4) 0.117(4) 0.216(7) 0.007(3) 0.001(4) 0.079(5)
O10 0.081(3) 0.121(4) 0.179(6) 0.004(3) 0.000(3) 0.063(4)
N2 0.083(3) 0.048(2) 0.042(2) 0.0077(19) -0.012(2) -0.0021(18)
N1 0.102(4) 0.052(3) 0.056(3) -0.003(2) 0.003(2) -0.007(2)
N3 0.065(3) 0.091(3) 0.045(2) -0.013(2) 0.004(2) -0.018(3)
C1 0.049(3) 0.068(3) 0.047(3) -0.008(2) 0.003(2) -0.016(2)
C2 0.063(3) 0.049(3) 0.063(4) 0.003(2) 0.001(3) -0.017(3)
C3 0.076(3) 0.050(3) 0.044(3) 0.003(2) 0.000(2) -0.006(2)
C4 0.040(2) 0.064(3) 0.044(3) -0.001(2) -0.003(2) -0.009(2)
C5 0.072(3) 0.047(3) 0.055(3) 0.002(2) -0.009(3) -0.001(2)
C6 0.068(3) 0.047(3) 0.048(3) 0.002(2) -0.008(2) -0.002(2)
C7 0.067(3) 0.056(3) 0.041(3) -0.003(2) -0.005(2) -0.004(2)
C8 0.065(3) 0.050(3) 0.059(3) -0.001(2) 0.000(3) -0.002(2)
C9 0.049(3) 0.061(3) 0.043(3) -0.001(2) 0.007(2) -0.010(2)
C10 0.085(4) 0.054(3) 0.072(4) -0.003(3) 0.003(3) -0.004(3)
C11 0.099(4) 0.049(3) 0.053(3) 0.011(3) -0.010(3) -0.004(2)
C12 0.077(4) 0.071(4) 0.068(4) 0.000(3) -0.001(3) 0.016(3)
C13 0.054(3) 0.075(4) 0.053(3) -0.010(2) -0.001(2) -0.020(3)
C14 0.092(4) 0.065(3) 0.056(3) -0.002(3) 0.012(3) 0.010(3)
C15 0.080(4) 0.046(3) 0.047(3) 0.000(2) -0.007(3) -0.003(2)
C16 0.080(4) 0.060(3) 0.084(5) 0.004(3) 0.017(4) 0.015(3)
C17 0.093(4) 0.049(3) 0.062(4) 0.003(3) 0.011(3) 0.006(2)
C18 0.072(4) 0.065(3) 0.066(4) -0.004(3) 0.017(3) 0.007(3)
C19 0.052(3) 0.081(4) 0.039(3) -0.006(2) 0.002(2) -0.002(3)
C20 0.056(3) 0.065(3) 0.040(3) -0.005(2) -0.001(2) 0.000(2)
C21 0.083(4) 0.088(4) 0.071(4) -0.004(3) 0.016(3) -0.018(3)
C22 0.081(4) 0.092(4) 0.089(5) -0.013(3) 0.008(4) -0.015(4)
C23 0.091(4) 0.056(3) 0.066(4) 0.003(3) -0.002(3) -0.004(3)
C24 0.072(4) 0.087(4) 0.064(4) 0.005(3) 0.004(3) -0.002(3)
C25 0.071(4) 0.096(4) 0.079(4) 0.000(3) 0.010(3) 0.010(4)
C26 0.107(5) 0.054(3) 0.073(4) 0.002(3) 0.013(3) 0.003(3)
C27 0.086(4) 0.090(4) 0.058(4) -0.004(3) 0.003(3) -0.009(3)
C28 0.079(5) 0.082(4) 0.139(6) -0.014(3) -0.005(4) 0.010(4)
C29 0.110(5) 0.067(4) 0.081(4) 0.000(3) -0.028(4) 0.001(3)
C30 0.090(5) 0.087(5) 0.138(7) -0.015(4) 0.018(5) -0.018(5)
C31 0.101(5) 0.081(4) 0.070(4) -0.014(3) -0.005(3) 0.010(3)
C32 0.148(7) 0.106(6) 0.076(5) -0.042(5) 0.025(5) -0.005(4)
C33 0.096(5) 0.086(4) 0.103(5) -0.021(4) 0.049(4) -0.005(4)
C34 0.103(5) 0.093(5) 0.111(6) -0.004(4) -0.020(4) 0.035(5)
C35 0.077(5) 0.112(6) 0.166(8) 0.019(4) 0.003(5) 0.039(6)
C36 0.085(5) 0.139(8) 0.202(11) 0.034(5) 0.022(6) 0.079(8)

loop_
_atom_type_symbol
_atom_type_description
_atom_type_scat_dispersion_real
_atom_type_scat_dispersion_imag
_atom_type_scat_source
C C 0.0033 0.0016 'International Tables Vol C Tables 4.2.6.8 and 6.1.1.4'
H H 0.0000 0.0000 'International Tables Vol C Tables 4.2.6.8 and 6.1.1.4'
N N 0.0061 0.0033 'International Tables Vol C Tables 4.2.6.8 and 6.1.1.4'
O O 0.0106 0.0060 'International Tables Vol C Tables 4.2.6.8 and 6.1.1.4'

loop_
_geom_angle_atom_site_label_1
_geom_angle_atom_site_label_2
_geom_angle_atom_site_label_3
_geom_angle
C6 O11 C24 117.0(4)
C8 O4 C27 118.0(4)
C18 O7 C22 117.5(5)
C12 O8 C31 119.2(5)
C21 O5 C33 111.8(4)
C32 O6 C30 112.6(6)
C36 O9 C34 122.1(6)
C35 O10 C25 119.5(6)
C20 N2 C11 121.2(4)
C20 N2 H2 119.4
C11 N2 H2 119.4
C2 N1 C26 119.6(5)
C2 N1 H1 120.2
C26 N1 H1 120.2
C13 N3 C19 115.9(4)
C9 C1 C13 116.6(5)
C9 C1 C2 125.4(4)
C13 C1 C2 118.0(5)
O2 C2 N1 121.9(5)
O2 C2 C1 120.3(5)
N1 C2 C1 117.7(4)
C6 C3 C15 118.9(5)
C6 C3 H3 120.5
C15 C3 H3 120.5
C9 C4 C19 117.5(5)
C9 C4 C20 124.1(4)
C19 C4 C20 118.3(5)
C15 C5 C8 120.5(5)
C15 C5 H5 119.8
C8 C5 H5 119.8
C3 C6 O11 124.3(5)
C3 C6 C7 121.3(5)
O11 C6 C7 114.3(4)
C8 C7 C6 118.8(5)
C8 C7 H7 120.6
C6 C7 H7 120.6
O4 C8 C7 124.6(5)
O4 C8 C5 115.1(5)
C7 C8 C5 120.2(5)
C1 C9 C4 120.3(5)
C1 C9 H9 119.9
C4 C9 H9 119.9
C17 C10 C18 119.6(6)
C17 C10 H10 120.2
C18 C10 H10 120.2
N2 C11 C15 110.6(4)
N2 C11 H11A 109.5
C15 C11 H11A 109.5
N2 C11 H11B 109.5
C15 C11 H11B 109.5
H11A C11 H11B 108.1
O8 C12 C14 124.9(6)
O8 C12 C16 115.3(6)
C14 C12 C16 119.7(6)
N3 C13 C1 125.3(5)
N3 C13 H13 117.4
C1 C13 H13 117.4
C12 C14 C18 118.4(5)
C12 C14 H14 120.8
C18 C14 H14 120.8
C5 C15 C3 120.2(5)
C5 C15 C11 120.5(5)
C3 C15 C11 119.2(5)
C17 C16 C12 120.2(6)
C17 C16 H16 119.9
C12 C16 H16 119.9
C10 C17 C16 120.7(6)
C10 C17 C26 119.7(6)
C16 C17 C26 119.7(6)
O7 C18 C10 124.1(6)
O7 C18 C14 114.5(5)
C10 C18 C14 121.3(5)
N3 C19 C4 124.4(5)
N3 C19 H19 117.8
C4 C19 H19 117.8
O3 C20 N2 122.4(5)
O3 C20 C4 121.0(4)
N2 C20 C4 116.5(4)
O5 C21 C27 109.0(5)
O5 C21 H21A 109.9
C27 C21 H21A 109.9
O5 C21 H21B 109.9
C27 C21 H21B 109.9
H21A C21 H21B 108.3
O7 C22 C30 110.6(6)
O7 C22 H22A 109.5
C30 C22 H22A 109.5
O7 C22 H22B 109.5
C30 C22 H22B 109.5
H22A C22 H22B 108.1
O1 C23 C28 120.7(6)
O1 C23 C29 119.7(6)
C28 C23 C29 119.5(7)
O11 C24 C25 109.7(5)
O11 C24 H24A 109.7
C25 C24 H24A 109.7
O11 C24 H24B 109.7
C25 C24 H24B 109.7
H24A C24 H24B 108.2
O10 C25 C24 107.4(5)
O10 C25 H25A 110.2
C24 C25 H25A 110.2
O10 C25 H25B 110.2
C24 C25 H25B 110.2
H25A C25 H25B 108.5
N1 C26 C17 111.8(5)
N1 C26 H26A 109.3
C17 C26 H26A 109.3
N1 C26 H26B 109.3
C17 C26 H26B 109.3
H26A C26 H26B 107.9
O4 C27 C21 108.2(5)
O4 C27 H27A 110.1
C21 C27 H27A 110.1
O4 C27 H27B 110.1
C21 C27 H27B 110.1
H27A C27 H27B 108.4
C23 C28 H28A 109.5
C23 C28 H28B 109.5
H28A C28 H28B 109.5
C23 C28 H28C 109.5
H28A C28 H28C 109.5
H28B C28 H28C 109.5
C23 C29 H29A 109.5
C23 C29 H29B 109.5
H29A C29 H29B 109.5
C23 C29 H29C 109.5
H29A C29 H29C 109.5
H29B C29 H29C 109.5
O6 C30 C22 110.1(6)
O6 C30 H30A 109.6
C22 C30 H30A 109.6
O6 C30 H30B 109.6
C22 C30 H30B 109.6
H30A C30 H30B 108.2
O8 C31 C34 108.5(6)
O8 C31 H31A 110.0
C34 C31 H31A 110.0
O8 C31 H31B 110.0
C34 C31 H31B 110.0
H31A C31 H31B 108.4
O6 C32 C33 114.0(6)
O6 C32 H32A 108.8
C33 C32 H32A 108.8
O6 C32 H32B 108.8
C33 C32 H32B 108.8
H32A C32 H32B 107.7
O5 C33 C32 111.5(6)
O5 C33 H33A 109.3
C32 C33 H33A 109.3
O5 C33 H33B 109.3
C32 C33 H33B 109.3
H33A C33 H33B 108.0
O9 C34 C31 110.5(6)
O9 C34 H34A 109.6
C31 C34 H34A 109.6
O9 C34 H34B 109.6
C31 C34 H34B 109.6
H34A C34 H34B 108.1
O10 C35 C36 119.9(7)
O10 C35 H35A 107.4
C36 C35 H35A 107.4
O10 C35 H35B 107.4
C36 C35 H35B 107.4
H35A C35 H35B 106.9
O9 C36 C35 122.4(7)
O9 C36 H36A 106.7
C35 C36 H36A 106.7
O9 C36 H36B 106.7
C35 C36 H36B 106.7
H36A C36 H36B 106.6

loop_
_geom_bond_atom_site_label_1
_geom_bond_atom_site_label_2
_geom_bond_distance
O1 C23 1.219(7)
O2 C2 1.225(6)
O3 C20 1.215(6)
O11 C6 1.376(6)
O11 C24 1.427(6)
O4 C8 1.366(6)
O4 C27 1.436(7)
O7 C18 1.372(7)
O7 C22 1.427(8)
O8 C12 1.362(7)
O8 C31 1.421(8)
O5 C21 1.408(7)
O5 C33 1.412(7)
O6 C32 1.342(8)
O6 C30 1.436(8)
O9 C36 1.275(9)
O9 C34 1.418(8)
O10 C35 1.337(9)
O10 C25 1.403(8)
N2 C20 1.328(6)
N2 C11 1.441(6)
N2 H2 0.8600
N1 C2 1.316(7)
N1 C26 1.452(7)
N1 H1 0.8600
N3 C13 1.320(7)
N3 C19 1.333(7)
C1 C9 1.370(7)
C1 C13 1.400(7)
C1 C2 1.487(7)
C3 C6 1.370(7)
C3 C15 1.393(7)
C3 H3 0.9300
C4 C9 1.381(7)
C4 C19 1.384(7)
C4 C20 1.498(7)
C5 C15 1.369(7)
C5 C8 1.381(7)
C5 H5 0.9300
C6 C7 1.394(7)
C7 C8 1.377(7)
C7 H7 0.9300
C9 H9 0.9300
C10 C17 1.364(8)
C10 C18 1.373(8)
C10 H10 0.9300
C11 C15 1.503(7)
C11 H11A 0.9700
C11 H11B 0.9700
C12 C14 1.381(8)
C12 C16 1.401(9)
C13 H13 0.9300
C14 C18 1.399(8)
C14 H14 0.9300
C16 C17 1.370(9)
C16 H16 0.9300
C17 C26 1.518(8)
C19 H19 0.9300
C21 C27 1.485(9)
C21 H21A 0.9700
C21 H21B 0.9700
C22 C30 1.443(9)
C22 H22A 0.9700
C22 H22B 0.9700
C23 C28 1.465(9)
C23 C29 1.483(8)
C24 C25 1.464(8)
C24 H24A 0.9700
C24 H24B 0.9700
C25 H25A 0.9700
C25 H25B 0.9700
C26 H26A 0.9700
C26 H26B 0.9700
C27 H27A 0.9700
C27 H27B 0.9700
C28 H28A 0.9600
C28 H28B 0.9600
C28 H28C 0.9600
C29 H29A 0.9600
C29 H29B 0.9600
C29 H29C 0.9600
C30 H30A 0.9700
C30 H30B 0.9700
C31 C34 1.500(9)
C31 H31A 0.9700
C31 H31B 0.9700
C32 C33 1.477(10)
C32 H32A 0.9700
C32 H32B 0.9700
C33 H33A 0.9700
C33 H33B 0.9700
C34 H34A 0.9700
C34 H34B 0.9700
C35 C36 1.390(11)
C35 H35A 0.9700
C35 H35B 0.9700
C36 H36A 0.9700
C36 H36B 0.9700

loop_
_geom_hbond_atom_site_label_D
_geom_hbond_atom_site_label_H
_geom_hbond_atom_site_label_A
_geom_hbond_site_symmetry_A
_geom_hbond_distance_DH
_geom_hbond_distance_HA
_geom_hbond_distance_DA
_geom_hbond_angle_DHA
_geom_hbond_publ_flag
N1 H1 O1 . 0.86 2.36 3.209(7) 170.1 y
N2 H2 O1 . 0.86 2.53 3.382(7) 172.3 y
C9 H9 O1 . 0.93 2.43 3.271(7) 151.0 y
C3 H3 O11 3_754 0.93 2.46 3.356(6) 160.7 y
C33 H33B N3 3_655 0.97 2.60 3.401(8) 139.6 y

loop_
_geom_torsion_atom_site_label_1
_geom_torsion_atom_site_label_2
_geom_torsion_atom_site_label_3
_geom_torsion_atom_site_label_4
_geom_torsion
C26 N1 C2 O2 4.6(9)
C26 N1 C2 C1 -174.1(5)
C9 C1 C2 O2 164.7(5)
C13 C1 C2 O2 -15.0(7)
C9 C1 C2 N1 -16.6(7)
C13 C1 C2 N1 163.6(5)
C15 C3 C6 O11 177.6(4)
C15 C3 C6 C7 -0.3(7)
C24 O11 C6 C3 -14.7(7)
C24 O11 C6 C7 163.3(4)
C3 C6 C7 C8 2.6(7)
O11 C6 C7 C8 -175.4(4)
C27 O4 C8 C7 -11.6(7)
C27 O4 C8 C5 166.1(5)
C6 C7 C8 O4 174.7(4)
C6 C7 C8 C5 -2.9(7)
C15 C5 C8 O4 -176.9(4)
C15 C5 C8 C7 0.9(7)
C13 C1 C9 C4 0.3(7)
C2 C1 C9 C4 -179.4(4)
C19 C4 C9 C1 0.1(7)
C20 C4 C9 C1 178.5(4)
C20 N2 C11 C15 175.5(5)
C31 O8 C12 C14 -10.5(8)
C31 O8 C12 C16 166.9(5)
C19 N3 C13 C1 -1.3(8)
C9 C1 C13 N3 0.3(7)
C2 C1 C13 N3 -179.9(5)
O8 C12 C14 C18 177.1(5)
C16 C12 C14 C18 -0.2(8)
C8 C5 C15 C3 1.4(7)
C8 C5 C15 C11 177.2(4)
C6 C3 C15 C5 -1.8(7)
C6 C3 C15 C11 -177.5(4)
N2 C11 C15 C5 -97.7(6)
N2 C11 C15 C3 78.0(6)
O8 C12 C16 C17 -176.7(5)
C14 C12 C16 C17 0.8(8)
C18 C10 C17 C16 1.0(8)
C18 C10 C17 C26 -177.6(5)
C12 C16 C17 C10 -1.2(8)
C12 C16 C17 C26 177.4(5)
C22 O7 C18 C10 -4.1(8)
C22 O7 C18 C14 173.9(5)
C17 C10 C18 O7 177.4(5)
C17 C10 C18 C14 -0.4(8)
C12 C14 C18 O7 -178.0(5)
C12 C14 C18 C10 0.0(8)
C13 N3 C19 C4 1.7(7)
C9 C4 C19 N3 -1.2(7)
C20 C4 C19 N3 -179.7(4)
C11 N2 C20 O3 -2.1(8)
C11 N2 C20 C4 -179.0(4)
C9 C4 C20 O3 -157.1(5)
C19 C4 C20 O3 21.3(7)
C9 C4 C20 N2 19.9(7)
C19 C4 C20 N2 -161.7(4)
C33 O5 C21 C27 -178.5(6)
C18 O7 C22 C30 -165.1(5)
C6 O11 C24 C25 -159.8(5)
C35 O10 C25 C24 167.0(8)
O11 C24 C25 O10 69.1(7)
C2 N1 C26 C17 -163.6(5)
C10 C17 C26 N1 80.1(7)
C16 C17 C26 N1 -98.6(6)
C8 O4 C27 C21 -162.2(5)
O5 C21 C27 O4 75.9(6)
C32 O6 C30 C22 -123.8(8)
O7 C22 C30 O6 73.0(8)
C12 O8 C31 C34 -162.0(5)
C30 O6 C32 C33 -177.1(6)
C21 O5 C33 C32 -160.8(6)
O6 C32 C33 O5 -66.5(10)
C36 O9 C34 C31 -133.9(10)
O8 C31 C34 O9 71.5(8)
C25 O10 C35 C36 177.2(9)
C34 O9 C36 C35 -168.2(10)
O10 C35 C36 O9 -34.3(17)

loop_
_cod_related_entry_id
_cod_related_entry_database
_cod_related_entry_code
1 ChemSpider 30657299
